data_2006112
loop_
_publ_author_name
'Leonard, Melvin A.'
'Squattrito, Philip J.'

_publ_section_title
;
 Anhydrous and Hydrated 4-Aminotoluene-3-sulfonic Acid
;
_journal_issue 5
_journal_name_full 'Acta Crystallographica Section C'
_journal_page_first 648
_journal_page_last 651
_journal_paper_doi 10.1107/S0108270196015600
_journal_volume 53
_journal_year 1997
_chemical_formula_moiety 'C7 H9 N O3 S,0.5H2 O'
_chemical_formula_sum 'C7 H10 N O3.5 S'
_chemical_formula_weight 196.22
_chemical_name_systematic
;
4-aminotoluene-3-sulfonic acid hemihydrate
;
_space_group_IT_number 14
_symmetry_cell_setting monoclinic
_symmetry_space_group_name_Hall '-P 2ybc'
_symmetry_space_group_name_H-M 'P 1 21/c 1'
_cell_angle_alpha 90
_cell_angle_beta 117.145(6)
_cell_angle_gamma 90
_cell_formula_units_Z 8
_cell_length_a 15.908(2)
_cell_length_b 7.337(5)
_cell_length_c 16.798(2)
_cell_measurement_reflns_used 25
_cell_measurement_temperature 296
_cell_measurement_theta_max 18.8
_cell_measurement_theta_min 16.5
_cell_volume 1744.7(12)
_computing_cell_refinement 'MSC/AFC Diffractometer Control Software'
_computing_data_collection
;MSC/AFC Diffractometer Control Software (Molecular Structure Corporation,
1988)
;
_computing_data_reduction 'TEXSAN (Molecular Structure Corporation, 1992)'
_computing_molecular_graphics 'ORTEPII  (Johnson, 1976)'
_computing_publication_material TEXSAN
_computing_structure_refinement TEXSAN
_computing_structure_solution 'MITHRIL (Gilmore, 1983)'
_diffrn_ambient_temperature 296
_diffrn_measurement_device 'Rigaku AFC6S'
_diffrn_measurement_method '\w scans'
_diffrn_radiation_monochromator graphite
_diffrn_radiation_source 'X-ray tube'
_diffrn_radiation_type 'Mo K\a'
_diffrn_radiation_wavelength 0.7107
_diffrn_reflns_av_R_equivalents 0.028
_diffrn_reflns_av_sigmaI/netI 0.085
_diffrn_reflns_limit_h_max 18
_diffrn_reflns_limit_h_min 0
_diffrn_reflns_limit_k_max 8
_diffrn_reflns_limit_k_min 0
_diffrn_reflns_limit_l_max 17
_diffrn_reflns_limit_l_min -19
_diffrn_reflns_number 3438
_diffrn_reflns_theta_max 25.00
_diffrn_reflns_theta_min 2.39
_diffrn_standards_decay_% -0.10
_diffrn_standards_interval_count 150
_diffrn_standards_number 3
_exptl_absorpt_coefficient_mu 0.329
_exptl_absorpt_correction_type none
_exptl_crystal_colour yellow
_exptl_crystal_density_diffrn 1.494
_exptl_crystal_density_meas ?
_exptl_crystal_description needle
_exptl_crystal_F_000 824
_exptl_crystal_size_max 0.25
_exptl_crystal_size_mid 0.20
_exptl_crystal_size_min 0.10
_refine_diff_density_max 0.42
_refine_diff_density_min -0.42
_refine_ls_abs_structure_details 'not applicable'
_refine_ls_extinction_coef 0.00000
_refine_ls_extinction_method none
_refine_ls_goodness_of_fit_obs 1.95
_refine_ls_hydrogen_treatment refxyz
_refine_ls_matrix_type full
_refine_ls_number_constraints 0
_refine_ls_number_parameters 286
_refine_ls_number_reflns 3046
_refine_ls_number_restraints 0
_refine_ls_R_factor_obs .087
_refine_ls_shift/esd_max 0.27
_refine_ls_structure_factor_coef F
_refine_ls_weighting_details 'w = 4F~o~^2^/\s^2^(F~o~^2^)'
_refine_ls_weighting_scheme calc
_refine_ls_wR_factor_obs .045
_reflns_number_observed 3046
_reflns_number_total 3314
_reflns_observed_criterion I>0
_cod_data_source_file fr1011.cif
_cod_data_source_block II
_cod_depositor_comments
;
The following automatic conversions were performed:

'_atom_site_thermal_displace_type' tag value 'Uij' was replaced with
'Uani' value 45 times.

Automatic conversion script
Id: cif_fix_values 1646 2011-03-28 12:23:43Z adriana 

The following automatic conversions were performed:

'_exptl_crystal_density_meas' value 'not measured' was changed to '?'
- the value is perceived as not measured.

Automatic conversion script
Id: cif_fix_values 3008 2015-01-20 13:52:24Z robertas 

The following automatic conversions were performed:

'_refine_ls_weighting_scheme' value '4F~o~^2^/\s^2^(F~o~^2^)' was
changed to 'calc'. New tag '_refine_ls_weighting_details' was
created. The value of the new tag was set to 'w =
4F~o~^2^/\s^2^(F~o~^2^)'.

Automatic conversion script
Id: cif_fix_values 3143 2015-03-26 13:38:13Z robertas 
;
_cod_original_cell_volume 1744.0(10)
_cod_original_sg_symbol_H-M 'P 21/c'
_cod_original_formula_sum 'C7 H10 N O3.5 S '
_cod_database_code 2006112

loop_
_symmetry_equiv_pos_as_xyz
'   +x,   +y,   +z'
'   -x,1/2+y,1/2-z'
'   -x,   -y,   -z'
'   +x,1/2-y,1/2+z'

loop_
_atom_site_aniso_label
_atom_site_aniso_U_11
_atom_site_aniso_U_22
_atom_site_aniso_U_33
_atom_site_aniso_U_12
_atom_site_aniso_U_13
_atom_site_aniso_U_23
S1 .0416(5) .0698(8) .0260(5) .0078(5) .0177(4) -.0004(5)
S2 .0278(4) .0378(5) .0286(4) -.0011(4) .0106(4) -.0014(4)
O1 .048(2) .175(4) .049(2) .010(2) .0300(10) -.014(2)
O2 .125(3) .140(3) .079(2) -.073(3) .071(2) -.074(2)
O3 .168(4) .137(3) .053(2) .088(3) .070(2) .056(2)
O4 .0400(10) .079(2) .0300(10) .0050(10) .0050(10) -.0200(10)
O5 .0440(10) .118(3) .0340(10) -.036(2) .0170(10) -.002(2)
O6 .0330(10) .041(2) .120(2) .0070(10) .019(2) .007(2)
O7 .062(2) .062(2) .057(2) -.001(2) .028(2) .005(2)
N1 .028(2) .056(2) .037(2) -.003(2) .0150(10) -.011(2)
N2 .041(2) .052(2) .027(2) -.005(2) .0140(10) -.010(2)
C1 .045(2) .048(2) .024(2) .004(2) .010(2) .005(2)
C2 .031(2) .049(2) .036(2) .005(2) .017(2) .005(2)
C3 .036(2) .032(2) .024(2) .002(2) .0150(10) .001(2)
C4 .030(2) .027(2) .028(2) -.002(2) .0110(10) -.0020(10)
C5 .042(2) .040(2) .034(2) .002(2) .024(2) .001(2)
C6 .057(3) .048(2) .027(2) .004(2) .024(2) .002(2)
C7 .055(3) .114(5) .032(2) .006(3) .004(2) .004(3)
C8 .034(2) .038(2) .059(2) .000(2) .025(2) -.002(2)
C9 .040(2) .036(2) .033(2) -.001(2) .017(2) -.001(2)
C10 .028(2) .025(2) .029(2) .0000(10) .0120(10) .0000(10)
C11 .032(2) .029(2) .033(2) .001(2) .018(2) -.002(2)
C12 .038(2) .048(2) .036(2) -.005(2) .008(2) -.009(2)
C13 .027(2) .052(3) .051(2) -.002(2) .010(2) -.004(2)
C14 .042(2) .097(4) .080(4) -.003(3) .036(3) -.006(3)

loop_
_atom_site_label
_atom_site_fract_x
_atom_site_fract_y
_atom_site_fract_z
_atom_site_U_iso_or_equiv
_atom_site_thermal_displace_type
_atom_site_calc_flag
_atom_site_calc_attached_atom
S1 .72370(6) .2091(2) .17575(5) .0449(3) Uani ? ?
S2 .94735(6) -.31660(10) .09649(5) .0322(2) Uani ? ?
O1 .6280(2) .2276(5) .1543(2) .0870(10) Uani ? ?
O2 .7812(2) .3640(5) .2169(2) .1050(10) Uani ? ?
O3 .7653(3) .0460(5) .2258(2) .1120(10) Uani ? ?
O4 .9571(2) -.2054(4) .17070(10) .0538(8) Uani ? ?
O5 .9894(2) -.2339(4) .04500(10) .0656(9) Uani ? ?
O6 .9806(2) -.4989(4) .1223(2) .0709(10) Uani ? ?
O7 1.0928(2) .0922(4) .1523(2) .0600(10) Uani ? ?
N1 .9065(2) .1782(5) .1567(2) .0407(10) Uani ? ?
N2 .8502(2) -.4158(5) -.1056(2) .0403(10) Uani ? ?
C1 .6534(3) .1290(5) -.0862(2) .0410(10) Uani ? ?
C2 .6502(2) .1582(5) -.0062(2) .0380(10) Uani ? ?
C3 .7317(2) .1763(4) .0742(2) .0297(9) Uani ? ?
C4 .8182(2) .1650(4) .0735(2) .0290(9) Uani ? ?
C5 .8235(2) .1383(5) -.0052(2) .0360(10) Uani ? ?
C6 .7408(3) .1197(5) -.0845(2) .0420(10) Uani ? ?
C7 .5640(3) .1088(9) -.1723(3) .073(2) Uani ? ?
C8 .6645(2) -.3243(5) .0084(2) .0420(10) Uani ? ?
C9 .7619(2) -.3056(5) .0606(2) .0358(10) Uani ? ?
C10 .8245(2) -.3348(4) .0247(2) .0278(9) Uani ? ?
C11 .7874(2) -.3831(4) -.0652(2) .0305(9) Uani ? ?
C12 .6924(3) -.3991(5) -.1171(2) .0440(10) Uani ? ?
C13 .6306(3) -.3702(5) -.0811(3) .0470(10) Uani ? ?
C14 .5990(3) -.2938(8) .0495(3) .070(2) Uani ? ?
H1 .593(2) .160(5) -.006(2) .0448 Uani ? ?
H2 .888(2) .131(4) -.006(2) .0455 Uani ? ?
H3 .750(2) .103(5) -.133(2) .0507 Uani ? ?
H4 .521(3) .059(6) -.164(3) .0787 Uani ? ?
H5 .528(3) .210(6) -.187(3) .0787 Uani ? ?
H6 .568(3) .066(6) -.216(3) .0787 Uani ? ?
H7 .950(2) .241(5) .152(2) .0449 Uani ? ?
H8 .899(2) .211(5) .196(2) .0449 Uani ? ?
H9 .944(2) .077(5) .166(2) .0490 Uani ? ?
H10 .787(2) -.266(4) .119(2) .0429 Uani ? ?
H11 .666(2) -.435(5) -.177(2) .0539 Uani ? ?
H12 .558(2) -.374(5) -.122(2) .0541 Uani ? ?
H13 .545(3) -.284(6) .013(3) .0802 Uani ? ?
H14 .628(3) -.239(6) .112(3) .0802 Uani ? ?
H15 .590(3) -.404(6) .074(3) .0802 Uani ? ?
H16 .818(2) -.466(5) -.164(2) .0474 Uani ? ?
H17 .874(2) -.313(5) -.113(2) .0486 Uani ? ?
H18 .904(2) -.478(5) -.068(2) .0486 Uani ? ?
H19 1.140(3) .059(6) .198(2) .0701 Uani ? ?
H20 1.067(3) .007(5) .111(2) .0701 Uani ? ?

loop_
_atom_type_symbol
_atom_type_scat_dispersion_real
_atom_type_scat_dispersion_imag
_atom_type_scat_source
S 0.110 0.124 'International Tables'
O 0.008 0.006 'International Tables'
C 0.002 0.002 'International Tables'
N 0.004 0.003 'International Tables'
H 0.000 0.000 'International Tables'

loop_
_geom_angle_atom_site_label_1
_geom_angle_atom_site_label_2
_geom_angle_atom_site_label_3
_geom_angle
_geom_angle_publ_flag
O1 S1 O2 115.4(2) yes
O1 S1 O3 112.8(2) yes
O1 S1 C3 108.10(10) yes
O2 S1 O3 110.9(2) yes
O2 S1 C3 105.1(2) yes
O3 S1 C3 103.4(2) yes
O4 S2 O5 112.6(2) yes
O4 S2 O6 112.9(2) yes
O4 S2 C10 106.40(10) yes
O5 S2 O6 111.5(2) yes
O5 S2 C10 107.00(10) yes
O6 S2 C10 106.0(2) yes
H19 O7 H20 114(4) no
C4 N1 H7 114(2) no
C4 N1 H8 112(2) no
C4 N1 H9 112(2) no
H7 N1 H8 111(3) no
H7 N1 H9 87(2) no
H8 N1 H9 116(3) no
C11 N2 H16 112.0(10) no
C11 N2 H17 110(2) no
C11 N2 H18 112(2) no
H16 N2 H17 104(2) no
H16 N2 H18 114(2) no
H17 N2 H18 101(2) no
C2 C1 C6 118.1(3) no
C2 C1 C7 120.8(3) no
C6 C1 C7 121.1(3) no
C1 C2 C3 121.9(3) no
C1 C2 H1 118.0(10) no
C3 C2 H1 119.0(10) no
S1 C3 C2 120.1(2) yes
S1 C3 C4 121.4(2) yes
C2 C3 C4 118.5(3) no
N1 C4 C3 120.8(3) yes
N1 C4 C5 118.3(3) yes
C3 C4 C5 120.9(3) no
C4 C5 C6 119.3(3) no
C4 C5 H2 120.0(10) no
C6 C5 H2 119.0(10) no
C1 C6 C5 121.3(3) no
C1 C6 H3 124(2) no
C5 C6 H3 114(2) no
C1 C7 H4 111(3) no
C1 C7 H5 112(2) no
C1 C7 H6 117(2) no
H4 C7 H5 86(3) no
H4 C7 H6 111(4) no
H5 C7 H6 111(3) no
C9 C8 C13 118.4(3) no
C9 C8 C14 119.9(3) no
C13 C8 C14 121.7(3) no
C8 C9 C10 121.3(3) no
C8 C9 H10 121.0(10) no
C10 C9 H10 117.0(10) no
S2 C10 C9 118.5(2) yes
S2 C10 C11 123.1(2) yes
C9 C10 C11 118.3(3) no
N2 C11 C10 120.3(3) yes
N2 C11 C12 118.8(3) yes
C10 C11 C12 120.9(3) no
C11 C12 C13 120.5(3) no
C11 C12 H11 122(2) no
C13 C12 H11 116(2) no
C8 C13 C12 120.5(3) no
C8 C13 H12 118.0(10) no
C12 C13 H12 120.0(10) no
C8 C14 H13 113(3) no
C8 C14 H14 116(2) no
C8 C14 H15 110(2) no
H13 C14 H14 125(3) no
H13 C14 H15 95(3) no
H14 C14 H15 88(3) no

loop_
_geom_bond_atom_site_label_1
_geom_bond_atom_site_label_2
_geom_bond_site_symmetry_1
_geom_bond_site_symmetry_2
_geom_bond_distance
_geom_bond_publ_flag
S1 O1 ? ? 1.402(2) yes
S1 O2 ? ? 1.424(3) yes
S1 O3 ? ? 1.439(3) yes
S1 C3 ? ? 1.783(3) yes
S2 O4 ? ? 1.438(2) yes
S2 O5 ? ? 1.446(2) yes
S2 O6 ? ? 1.431(3) yes
S2 C10 ? ? 1.773(3) yes
O7 H19 ? ? .83(4) no
O7 H20 ? ? .89(4) no
N1 C4 ? ? 1.465(4) yes
N1 H7 ? ? .86(3) no
N1 H8 ? ? .77(3) no
N1 H9 ? ? .92(3) no
N2 C11 ? ? 1.461(4) yes
N2 H16 ? ? .95(3) no
N2 H17 ? ? .87(3) no
N2 H18 ? ? .92(3) no
C1 C2 ? ? 1.386(4) no
C1 C6 ? ? 1.380(4) no
C1 C7 ? ? 1.502(5) no
C2 C3 ? ? 1.387(4) no
C2 H1 ? ? .91(3) no
C3 C4 ? ? 1.385(4) no
C4 C5 ? ? 1.377(4) no
C5 C6 ? ? 1.387(4) no
C5 H2 ? ? 1.04(3) no
C6 H3 ? ? .90(3) no
C7 H4 ? ? .84(4) no
C7 H5 ? ? .91(4) no
C7 H6 ? ? .82(4) no
C8 C9 ? ? 1.395(4) no
C8 C13 ? ? 1.388(5) no
C8 C14 ? ? 1.506(5) no
C9 C10 ? ? 1.396(4) no
C9 H10 ? ? .92(3) no
C10 C11 ? ? 1.393(4) no
C11 C12 ? ? 1.363(4) no
C12 C13 ? ? 1.385(5) no
C12 H11 ? ? .93(3) no
C13 H12 ? ? 1.04(3) no
C14 H13 ? ? .80(3) no
C14 H14 ? ? 1.01(4) no
C14 H15 ? ? .95(4) no

loop_
_geom_torsion_atom_site_label_1
_geom_torsion_atom_site_label_2
_geom_torsion_atom_site_label_3
_geom_torsion_atom_site_label_4
_geom_torsion
_geom_torsion_publ_flag
S1 C3 C2 C1 -178.7(3) no
S1 C3 C4 N1 0.5(5) no
S1 C3 C4 C5 179.5(3) no
S2 C10 C9 C8 -177.7(3) no
S2 C10 C11 N2 -2.0(5) no
S2 C10 C11 C12 178.6(3) no
O1 S1 C3 C2 -5.2(4) no
O1 S1 C3 C4 175.9(3) no
O2 S1 C3 C2 -129.0(3) no
O2 S1 C3 C4 52.1(3) no
O3 S1 C3 C2 114.5(3) no
O3 S1 C3 C4 -64.3(3) no
O4 S2 C10 C9 -22.3(3) no
O4 S2 C10 C11 159.9(3) no
O5 S2 C10 C9 -142.8(3) no
O5 S2 C10 C11 39.4(3) no
O6 S2 C10 C9 98.1(3) no
O6 S2 C10 C11 -79.7(3) no
N1 C4 C3 C2 -178.3(3) no
N1 C4 C5 C6 178.0(3) no
N2 C11 C10 C9 -179.7(3) no
N2 C11 C12 C13 179.6(4) no
C1 C2 C3 C4 0.2(5) no
C1 C6 C5 C4 0.6(6) no
C2 C1 C6 C5 0.2(6) no
C2 C3 C4 C5 0.6(5) no
C3 C2 C1 C6 -0.6(6) no
C3 C2 C1 C7 179.6(4) no
C3 C4 C5 C6 -1.0(5) no
C5 C6 C1 C7 180.0(4) no
C8 C9 C10 C11 0.2(5) no
C8 C13 C12 C11 0.1(6) no
C9 C8 C13 C12 0.9(6) no
C9 C10 C11 C12 0.8(5) no
C10 C9 C8 C13 -1.0(6) no
C10 C9 C8 C14 179.3(4) no
C10 C11 C12 C13 -0.9(6) no
C12 C13 C8 C14 -179.4(4) no
